data_9016207
loop_
_publ_author_name
'Muller, J.'
'Joubert, J.'
'Marezio, M.'

_publ_section_title
;
 Synthese et structure crystalline d'un nouvel oxyde mixte "FeV3O8"
 (Fex V1-x O2; x=approximately 0.25)
 _cod_database_code 1008165
;
_journal_name_full 'Journal of Solid State Chemistry'
_journal_page_first 191
_journal_page_last 199
_journal_paper_doi 10.1016/0022-4596(79)90157-9
_journal_volume 27
_journal_year 1979
_chemical_formula_sum 'Fe0.5 O4 V1.5'
_space_group_IT_number 12
_symmetry_space_group_name_Hall '-C 2y'
_symmetry_space_group_name_H-M 'C 1 2/m 1'
_cell_angle_alpha 90
_cell_angle_beta 106.85
_cell_angle_gamma 90
_cell_length_a 12.129
_cell_length_b 3.679
_cell_length_c 6.547
_cell_formula_units_Z 4
_cell_volume 279.601
_database_code_amcsd 0016105
_exptl_crystal_density_diffrn 3.999
_cod_duplicate_entry 1008165
_cod_original_formula_sum 'Fe.5 V1.5 O4'
_cod_database_code 9016207
_amcsd_formula_title 'Fe O8 V3'

loop_
_space_group_symop_operation_xyz
x,y,z
1/2+x,1/2+y,z
x,-y,z
1/2+x,1/2-y,z
-x,y,-z
1/2-x,1/2+y,-z
-x,-y,-z
1/2-x,1/2-y,-z

loop_
_atom_site_label
_atom_site_fract_x
_atom_site_fract_y
_atom_site_fract_z
_atom_site_occupancy
Fe1 0.30749 0.00000 0.72232 0.50000
V1 0.39847 0.00000 0.30474 1.00000
V2 0.30749 0.00000 0.72232 0.50000
O1 0.36780 0.00000 0.98820 1.00000
O2 0.23230 0.00000 0.34380 1.00000
O3 0.44040 0.00000 0.63080 1.00000
O4 0.01389 0.00000 0.71080 1.00000

loop_
_cod_related_entry_id
_cod_related_entry_database
_cod_related_entry_code
1 AMCSD 0016105
